data_7008244
loop_
_publ_author_name
'Jin, Yinshi'
'Lee, Hong-In'
'Pyo, Myoungho'
'Lah, Myoung Soo'

_publ_section_title
;
 A linear trinuclear mixed valence vanadium(V/IV/V) complex: synthesis,
 characterization, and solution behavior.
;
_journal_issue 4
_journal_name_full 'Dalton transactions (Cambridge, England : 2003)'
_journal_page_first 797
_journal_page_last 803
_journal_paper_doi 10.1039/b500169m
_journal_year 2005
_chemical_formula_sum 'C30 H40 N4 O11 V3'
_chemical_formula_weight 785.48
_chemical_name_systematic
;
?
;
_space_group_IT_number 2
_symmetry_cell_setting triclinic
_symmetry_space_group_name_Hall '-P 1'
_symmetry_space_group_name_H-M 'P -1'
_atom_sites_solution_hydrogens geom
_atom_sites_solution_primary direct
_atom_sites_solution_secondary difmap
_audit_creation_method SHELXL-97
_cell_angle_alpha 65.655(4)
_cell_angle_beta 89.823(4)
_cell_angle_gamma 75.980(4)
_cell_formula_units_Z 2
_cell_length_a 9.407(2)
_cell_length_b 14.364(4)
_cell_length_c 14.709(4)
_cell_measurement_reflns_used 6121
_cell_measurement_temperature 173(2)
_cell_measurement_theta_max 27.52
_cell_measurement_theta_min 2.25
_cell_volume 1746.3(8)
_computing_cell_refinement 'Bruker SAINT'
_computing_data_collection 'Bruker SMART'
_computing_data_reduction 'Bruker SAINT'
_computing_molecular_graphics ORTEP3
_computing_publication_material WinGX
_computing_structure_refinement 'Bruker SHELXTL'
_computing_structure_solution 'Bruker SHELXTL'
_diffrn_ambient_temperature 173(2)
_diffrn_measured_fraction_theta_full 0.950
_diffrn_measured_fraction_theta_max 0.950
_diffrn_measurement_device_type 'CCD area detector'
_diffrn_measurement_method 'omega scans'
_diffrn_radiation_monochromator graphite
_diffrn_radiation_source 'fine-focus sealed tube'
_diffrn_radiation_type MoK\a
_diffrn_radiation_wavelength 0.71073
_diffrn_reflns_av_R_equivalents 0.1038
_diffrn_reflns_av_sigmaI/netI 0.1227
_diffrn_reflns_limit_h_max 12
_diffrn_reflns_limit_h_min -12
_diffrn_reflns_limit_k_max 18
_diffrn_reflns_limit_k_min -19
_diffrn_reflns_limit_l_max 19
_diffrn_reflns_limit_l_min -19
_diffrn_reflns_number 34223
_diffrn_reflns_theta_full 28.41
_diffrn_reflns_theta_max 28.41
_diffrn_reflns_theta_min 1.53
_diffrn_standards_decay_% <2.0
_exptl_absorpt_coefficient_mu 0.848
_exptl_absorpt_correction_T_max 0.9750
_exptl_absorpt_correction_T_min 0.7849
_exptl_absorpt_correction_type multi-scan
_exptl_absorpt_process_details 'Bruker SADABS'
_exptl_crystal_colour 'dark red'
_exptl_crystal_density_diffrn 1.494
_exptl_crystal_density_method 'not measured'
_exptl_crystal_description plate
_exptl_crystal_F_000 810
_exptl_crystal_size_max 0.30
_exptl_crystal_size_mid 0.12
_exptl_crystal_size_min 0.03
_refine_diff_density_max 0.716
_refine_diff_density_min -0.922
_refine_diff_density_rms 0.117
_refine_ls_extinction_method none
_refine_ls_goodness_of_fit_ref 1.031
_refine_ls_hydrogen_treatment mixed
_refine_ls_matrix_type full
_refine_ls_number_parameters 437
_refine_ls_number_reflns 8352
_refine_ls_number_restraints 0
_refine_ls_restrained_S_all 1.031
_refine_ls_R_factor_all 0.1797
_refine_ls_R_factor_gt 0.0812
_refine_ls_shift/su_max 0.000
_refine_ls_shift/su_mean 0.000
_refine_ls_structure_factor_coef Fsqd
_refine_ls_weighting_details 'calc w=1/[\s^2^(Fo^2^)+(0.0612P)^2^+7.5753P] where P=(Fo^2^+2Fc^2^)/3'
_refine_ls_weighting_scheme calc
_refine_ls_wR_factor_gt 0.1777
_refine_ls_wR_factor_ref 0.2243
_reflns_number_gt 3812
_reflns_number_total 8352
_reflns_threshold_expression >2sigma(I)
_cod_data_source_file b500169m.txt
_cod_data_source_block l03_25tr
_cod_depositor_comments
;
The following automatic conversions were performed:
'_symmetry_cell_setting' value 'Triclinic' changed to 'triclinic'
according to '/home/saulius/struct/CIF-dictionaries/cif_core.dic'
dictionary named 'cif_core.dic' version 2.4.1 from
2010-06-29.

'_exptl_absorpt_correction_type' value 'Multi-scan' changed
to 'multi-scan' according to
'/home/saulius/struct/CIF-dictionaries/cif_core.dic' dictionary named
'cif_core.dic' version 2.4.1 from 2010-06-29.

Automatic conversion script
Id: cif_fix_enum 1527 2010-12-29 10:47:43Z saulius 
;
_cod_original_cell_volume 1746.2(8)
_cod_original_sg_symbol_H-M P-1
_cod_database_code 7008244

loop_
_symmetry_equiv_pos_as_xyz
'x, y, z'
'-x, -y, -z'

loop_
_atom_site_label
_atom_site_type_symbol
_atom_site_fract_x
_atom_site_fract_y
_atom_site_fract_z
_atom_site_U_iso_or_equiv
_atom_site_adp_type
_atom_site_occupancy
_atom_site_symmetry_multiplicity
_atom_site_calc_flag
_atom_site_refinement_flags
_atom_site_disorder_assembly
_atom_site_disorder_group
V1 V 0.72749(13) -0.06598(10) 0.72778(8) 0.0382(3) Uani 1 1 d . . .
V2 V 0.56589(12) 0.17653(9) 0.37674(8) 0.0340(3) Uani 1 1 d . . .
V3 V 0.61842(14) 0.49310(9) 0.09698(8) 0.0416(3) Uani 1 1 d . . .
O1 O 0.8228(5) -0.0008(4) 0.7519(3) 0.0468(12) Uani 1 1 d . . .
O2 O 0.8633(5) -0.1671(4) 0.7068(3) 0.0428(12) Uani 1 1 d . . .
O3 O 0.7454(5) 0.0615(3) 0.4105(3) 0.0340(10) Uani 1 1 d . . .
O4 O 0.5362(5) 0.0414(4) 0.6926(3) 0.0421(12) Uani 1 1 d . . .
O5 O 0.6751(5) -0.1372(4) 0.8455(3) 0.0485(13) Uani 1 1 d . . .
O6 O 0.7583(6) 0.5163(4) 0.1305(4) 0.0519(13) Uani 1 1 d . . .
O7 O 0.4715(6) 0.5853(4) 0.1244(3) 0.0480(13) Uani 1 1 d . . .
O8 O 0.4976(5) 0.3131(4) 0.3838(3) 0.0385(11) Uani 1 1 d . . .
O9 O 0.7163(5) 0.3535(4) 0.1013(3) 0.0450(12) Uani 1 1 d . . .
O10 O 0.6004(5) 0.5525(4) -0.0355(3) 0.0434(12) Uani 1 1 d . . .
O11 O 0.4362(5) 0.1503(4) 0.3313(3) 0.0382(11) Uani 1 1 d . . .
N1 N 0.7009(6) 0.0115(4) 0.5742(4) 0.0337(12) Uani 1 1 d . . .
N2 N 0.5773(6) 0.0999(4) 0.5301(4) 0.0360(13) Uani 1 1 d . . .
N3 N 0.5793(6) 0.3836(4) 0.2314(4) 0.0362(13) Uani 1 1 d . . .
N4 N 0.6373(6) 0.2764(4) 0.2516(4) 0.0345(12) Uani 1 1 d . . .
C1 C 0.9373(7) -0.1771(5) 0.6310(5) 0.0349(15) Uani 1 1 d . . .
C2 C 1.0479(8) -0.2696(5) 0.6517(5) 0.0409(16) Uani 1 1 d . . .
H2 H 1.0682 -0.3251 0.7176 0.049 Uiso 1 1 calc R . .
C3 C 1.1277(7) -0.2807(5) 0.5764(5) 0.0400(16) Uani 1 1 d . . .
H3 H 1.2032 -0.3439 0.5910 0.048 Uiso 1 1 calc R . .
C4 C 1.0996(7) -0.2013(5) 0.4804(5) 0.0397(16) Uani 1 1 d . . .
H4 H 1.1564 -0.2093 0.4293 0.048 Uiso 1 1 calc R . .
C5 C 0.9897(7) -0.1106(5) 0.4586(5) 0.0348(15) Uani 1 1 d . . .
H5 H 0.9711 -0.0558 0.3924 0.042 Uiso 1 1 calc R . .
C6 C 0.9040(7) -0.0978(5) 0.5331(5) 0.0315(14) Uani 1 1 d . . .
C7 C 0.7792(7) -0.0042(5) 0.5047(5) 0.0321(14) Uani 1 1 d . . .
C8 C 0.4953(7) 0.1056(6) 0.6017(5) 0.0382(16) Uani 1 1 d . . .
C9 C 0.3508(7) 0.1883(6) 0.5764(5) 0.0433(17) Uani 1 1 d . . .
H9A H 0.2697 0.1532 0.5924 0.052 Uiso 1 1 calc R . .
H9B H 0.3366 0.2346 0.5035 0.052 Uiso 1 1 calc R . .
C10 C 0.3441(8) 0.2552(6) 0.6337(6) 0.0471(18) Uani 1 1 d . . .
H10A H 0.4202 0.2947 0.6131 0.056 Uiso 1 1 calc R . .
H10B H 0.3680 0.2079 0.7062 0.056 Uiso 1 1 calc R . .
C11 C 0.1954(8) 0.3336(6) 0.6176(6) 0.053(2) Uani 1 1 d . . .
H11A H 0.1744 0.3834 0.5457 0.063 Uiso 1 1 calc R . .
H11B H 0.1186 0.2945 0.6342 0.063 Uiso 1 1 calc R . .
C12 C 0.1846(9) 0.3963(7) 0.6788(7) 0.059(2) Uani 1 1 d . . .
H12A H 0.2527 0.4422 0.6561 0.070 Uiso 1 1 calc R . .
H12B H 0.2179 0.3465 0.7499 0.070 Uiso 1 1 calc R . .
C13 C 0.0324(10) 0.4644(8) 0.6728(8) 0.079(3) Uani 1 1 d . . .
H13A H -0.0006 0.5157 0.6030 0.119 Uiso 1 1 calc R . .
H13B H 0.0346 0.5023 0.7148 0.119 Uiso 1 1 calc R . .
H13C H -0.0358 0.4196 0.6966 0.119 Uiso 1 1 calc R . .
C14 C 0.6665(15) -0.1115(11) 0.9315(7) 0.123(6) Uani 1 1 d . . .
H14A H 0.7546 -0.0880 0.9391 0.148 Uiso 1 1 calc R . .
H14B H 0.5789 -0.0513 0.9179 0.148 Uiso 1 1 calc R . .
C15 C 0.6575(14) -0.1941(10) 1.0209(8) 0.112(4) Uani 1 1 d . . .
H15A H 0.5864 -0.2293 1.0101 0.168 Uiso 1 1 calc R . .
H15B H 0.6253 -0.1665 1.0705 0.168 Uiso 1 1 calc R . .
H15C H 0.7546 -0.2451 1.0455 0.168 Uiso 1 1 calc R . .
C16 C 0.4305(8) 0.5918(6) 0.2102(5) 0.0408(16) Uani 1 1 d . . .
C17 C 0.3666(8) 0.6917(6) 0.2069(5) 0.0460(18) Uani 1 1 d . . .
H17 H 0.3570 0.7535 0.1461 0.055 Uiso 1 1 calc R . .
C18 C 0.3180(8) 0.7003(6) 0.2915(6) 0.052(2) Uani 1 1 d . . .
H18 H 0.2732 0.7683 0.2889 0.062 Uiso 1 1 calc R . .
C19 C 0.3332(9) 0.6109(6) 0.3810(6) 0.054(2) Uani 1 1 d . . .
H19 H 0.3018 0.6176 0.4400 0.064 Uiso 1 1 calc R . .
C20 C 0.3941(8) 0.5128(6) 0.3836(5) 0.0447(17) Uani 1 1 d . . .
H20 H 0.4020 0.4515 0.4445 0.054 Uiso 1 1 calc R . .
C21 C 0.4442(7) 0.5010(5) 0.2994(5) 0.0382(16) Uani 1 1 d . . .
C22 C 0.5091(7) 0.3948(5) 0.3053(5) 0.0334(14) Uani 1 1 d . . .
C23 C 0.7094(7) 0.2693(5) 0.1772(5) 0.0393(16) Uani 1 1 d . . .
C24 C 0.7891(9) 0.1658(6) 0.1778(5) 0.0473(18) Uani 1 1 d . . .
H24A H 0.8955 0.1620 0.1759 0.057 Uiso 1 1 calc R . .
H24B H 0.7775 0.1079 0.2413 0.057 Uiso 1 1 calc R . .
C25 C 0.7366(12) 0.1498(7) 0.0936(7) 0.085(3) Uani 1 1 d . . .
H25A H 0.7287 0.2147 0.0312 0.102 Uiso 1 1 calc R . .
H25B H 0.6365 0.1392 0.1032 0.102 Uiso 1 1 calc R . .
C26 C 0.8352(13) 0.0556(7) 0.0807(6) 0.085(3) Uani 1 1 d . . .
H26A H 0.7959 0.0539 0.0192 0.102 Uiso 1 1 calc R . .
H26B H 0.9349 0.0667 0.0706 0.102 Uiso 1 1 calc R . .
C27 C 0.8483(11) -0.0478(7) 0.1653(8) 0.074(3) Uani 1 1 d . . .
H27A H 0.7493 -0.0605 0.1741 0.089 Uiso 1 1 calc R . .
H27B H 0.8849 -0.0459 0.2274 0.089 Uiso 1 1 calc R . .
C28 C 0.9518(10) -0.1402(7) 0.1516(7) 0.075(3) Uani 1 1 d . . .
H28A H 0.9112 -0.1472 0.0941 0.113 Uiso 1 1 calc R . .
H28B H 0.9614 -0.2058 0.2124 0.113 Uiso 1 1 calc R . .
H28C H 1.0489 -0.1267 0.1395 0.113 Uiso 1 1 calc R . .
C29 C 0.7109(10) 0.6022(7) -0.0954(6) 0.063(2) Uani 1 1 d . . .
H29A H 0.7570 0.6340 -0.0591 0.075 Uiso 1 1 calc R . .
H29B H 0.6612 0.6595 -0.1605 0.075 Uiso 1 1 calc R . .
C30 C 0.8266(10) 0.5228(9) -0.1135(8) 0.085(3) Uani 1 1 d . . .
H30A H 0.8952 0.4790 -0.0524 0.128 Uiso 1 1 calc R . .
H30B H 0.8805 0.5593 -0.1684 0.128 Uiso 1 1 calc R . .
H30C H 0.7806 0.4776 -0.1317 0.128 Uiso 1 1 calc R . .

loop_
_atom_site_aniso_label
_atom_site_aniso_U_11
_atom_site_aniso_U_22
_atom_site_aniso_U_33
_atom_site_aniso_U_23
_atom_site_aniso_U_13
_atom_site_aniso_U_12
V1 0.0396(7) 0.0429(7) 0.0279(6) -0.0123(5) 0.0044(5) -0.0085(5)
V2 0.0345(6) 0.0332(6) 0.0301(6) -0.0122(5) 0.0028(5) -0.0038(5)
V3 0.0517(7) 0.0356(7) 0.0281(6) -0.0089(5) 0.0032(5) -0.0032(6)
O1 0.050(3) 0.057(3) 0.037(3) -0.018(2) 0.003(2) -0.023(3)
O2 0.041(3) 0.049(3) 0.027(2) -0.010(2) 0.002(2) -0.003(2)
O3 0.040(3) 0.032(2) 0.025(2) -0.0095(19) 0.0044(19) -0.008(2)
O4 0.049(3) 0.045(3) 0.027(2) -0.013(2) 0.007(2) -0.005(2)
O5 0.050(3) 0.063(3) 0.033(3) -0.021(2) 0.004(2) -0.015(3)
O6 0.057(3) 0.051(3) 0.044(3) -0.014(3) 0.013(2) -0.019(3)
O7 0.067(3) 0.038(3) 0.028(2) -0.008(2) 0.006(2) -0.006(2)
O8 0.039(3) 0.037(3) 0.033(2) -0.011(2) 0.009(2) -0.005(2)
O9 0.056(3) 0.041(3) 0.028(2) -0.011(2) 0.008(2) -0.002(2)
O10 0.052(3) 0.040(3) 0.029(2) -0.010(2) 0.008(2) -0.004(2)
O11 0.038(3) 0.043(3) 0.036(3) -0.016(2) -0.001(2) -0.016(2)
N1 0.032(3) 0.033(3) 0.034(3) -0.014(2) 0.005(2) -0.004(2)
N2 0.034(3) 0.037(3) 0.035(3) -0.017(3) 0.004(2) -0.003(2)
N3 0.045(3) 0.032(3) 0.024(3) -0.011(2) -0.003(2) 0.002(2)
N4 0.032(3) 0.032(3) 0.032(3) -0.012(2) -0.001(2) 0.003(2)
C1 0.029(3) 0.037(4) 0.030(3) -0.006(3) -0.001(3) -0.007(3)
C2 0.048(4) 0.030(4) 0.033(4) -0.006(3) -0.003(3) -0.003(3)
C3 0.041(4) 0.030(4) 0.044(4) -0.016(3) -0.006(3) 0.000(3)
C4 0.040(4) 0.032(4) 0.045(4) -0.019(3) 0.007(3) -0.001(3)
C5 0.033(3) 0.030(4) 0.037(4) -0.010(3) 0.005(3) -0.007(3)
C6 0.029(3) 0.030(3) 0.034(3) -0.014(3) 0.004(3) -0.005(3)
C7 0.031(3) 0.034(4) 0.030(3) -0.014(3) 0.004(3) -0.007(3)
C8 0.041(4) 0.045(4) 0.036(4) -0.024(3) 0.009(3) -0.012(3)
C9 0.037(4) 0.050(5) 0.049(4) -0.027(4) 0.012(3) -0.010(3)
C10 0.043(4) 0.040(4) 0.058(5) -0.024(4) 0.008(4) -0.007(3)
C11 0.052(5) 0.052(5) 0.062(5) -0.035(4) 0.006(4) -0.009(4)
C12 0.058(5) 0.056(5) 0.068(6) -0.034(5) 0.008(4) -0.011(4)
C13 0.074(7) 0.071(7) 0.101(8) -0.053(6) 0.009(6) -0.004(5)
C14 0.182(13) 0.199(14) 0.039(5) -0.044(7) 0.028(7) -0.151(12)
C15 0.122(10) 0.134(11) 0.070(7) -0.023(7) 0.022(7) -0.051(9)
C16 0.048(4) 0.042(4) 0.029(3) -0.017(3) -0.002(3) 0.000(3)
C17 0.053(4) 0.034(4) 0.038(4) -0.010(3) 0.000(3) 0.001(3)
C18 0.055(5) 0.046(5) 0.053(5) -0.028(4) 0.003(4) 0.001(4)
C19 0.056(5) 0.047(5) 0.055(5) -0.025(4) 0.012(4) -0.004(4)
C20 0.051(4) 0.043(4) 0.042(4) -0.022(3) 0.010(3) -0.007(3)
C21 0.035(4) 0.041(4) 0.035(4) -0.016(3) 0.000(3) -0.004(3)
C22 0.034(3) 0.040(4) 0.026(3) -0.017(3) 0.000(3) -0.004(3)
C23 0.043(4) 0.037(4) 0.026(3) -0.008(3) 0.003(3) 0.000(3)
C24 0.060(5) 0.038(4) 0.034(4) -0.014(3) 0.003(3) 0.000(4)
C25 0.112(8) 0.051(6) 0.078(7) -0.033(5) -0.041(6) 0.012(5)
C26 0.144(10) 0.061(6) 0.040(5) -0.022(5) 0.003(5) -0.008(6)
C27 0.087(7) 0.054(6) 0.088(7) -0.040(5) 0.016(6) -0.011(5)
C28 0.073(6) 0.067(6) 0.085(7) -0.037(6) 0.010(5) -0.006(5)
C29 0.073(6) 0.070(6) 0.041(5) -0.013(4) 0.015(4) -0.031(5)
C30 0.063(6) 0.132(10) 0.093(8) -0.071(7) 0.038(5) -0.041(6)

loop_
_atom_type_symbol
_atom_type_description
_atom_type_scat_dispersion_real
_atom_type_scat_dispersion_imag
_atom_type_scat_source
C C 0.0033 0.0016 'International Tables Vol C Tables 4.2.6.8 and 6.1.1.4'
H H 0.0000 0.0000 'International Tables Vol C Tables 4.2.6.8 and 6.1.1.4'
N N 0.0061 0.0033 'International Tables Vol C Tables 4.2.6.8 and 6.1.1.4'
O O 0.0106 0.0060 'International Tables Vol C Tables 4.2.6.8 and 6.1.1.4'
V V 0.3005 0.5294 'International Tables Vol C Tables 4.2.6.8 and 6.1.1.4'

loop_
_geom_angle_atom_site_label_1
_geom_angle_atom_site_label_2
_geom_angle_atom_site_label_3
_geom_angle
_geom_angle_site_symmetry_1
_geom_angle_site_symmetry_3
_geom_angle_publ_flag
O1 V1 O5 102.4(2) . . ?
O1 V1 O2 103.8(2) . . ?
O5 V1 O2 103.1(2) . . ?
O1 V1 O4 97.5(2) . . ?
O5 V1 O4 90.3(2) . . ?
O2 V1 O4 151.7(2) . . ?
O1 V1 N1 99.2(2) . . ?
O5 V1 N1 154.8(2) . . ?
O2 V1 N1 83.9(2) . . ?
O4 V1 N1 74.24(19) . . ?
O11 V2 O3 110.1(2) . . ?
O11 V2 O8 110.8(2) . . ?
O3 V2 O8 139.09(19) . . ?
O11 V2 N4 102.8(2) . . ?
O3 V2 N4 94.23(19) . . ?
O8 V2 N4 77.53(19) . . ?
O11 V2 N2 107.3(2) . . ?
O3 V2 N2 77.33(19) . . ?
O8 V2 N2 90.0(2) . . ?
N4 V2 N2 149.9(2) . . ?
O6 V3 O10 105.6(2) . . ?
O6 V3 O7 101.0(3) . . ?
O10 V3 O7 102.0(2) . . ?
O6 V3 O9 97.2(3) . . ?
O10 V3 O9 91.5(2) . . ?
O7 V3 O9 153.4(2) . . ?
O6 V3 N3 100.9(2) . . ?
O10 V3 N3 151.3(2) . . ?
O7 V3 N3 83.3(2) . . ?
O9 V3 N3 74.3(2) . . ?
C1 O2 V1 138.2(4) . . ?
C7 O3 V2 116.8(4) . . ?
C8 O4 V1 119.3(4) . . ?
C14 O5 V1 127.7(5) . . ?
C16 O7 V3 133.4(4) . . ?
C22 O8 V2 115.8(4) . . ?
C23 O9 V3 119.7(4) . . ?
C29 O10 V3 123.5(5) . . ?
C7 N1 N2 110.7(5) . . ?
C7 N1 V1 132.4(4) . . ?
N2 N1 V1 116.9(4) . . ?
C8 N2 N1 108.2(5) . . ?
C8 N2 V2 137.7(5) . . ?
N1 N2 V2 114.0(4) . . ?
C22 N3 N4 111.8(5) . . ?
C22 N3 V3 131.6(5) . . ?
N4 N3 V3 116.5(4) . . ?
C23 N4 N3 109.6(5) . . ?
C23 N4 V2 137.2(5) . . ?
N3 N4 V2 112.7(4) . . ?
O2 C1 C2 118.8(6) . . ?
O2 C1 C6 121.6(6) . . ?
C2 C1 C6 119.6(6) . . ?
C3 C2 C1 120.0(6) . . ?
C4 C3 C2 120.8(6) . . ?
C5 C4 C3 119.9(6) . . ?
C4 C5 C6 120.7(6) . . ?
C1 C6 C5 118.8(6) . . ?
C1 C6 C7 122.2(6) . . ?
C5 C6 C7 118.9(6) . . ?
O3 C7 N1 121.0(6) . . ?
O3 C7 C6 119.1(5) . . ?
N1 C7 C6 119.9(6) . . ?
O4 C8 N2 120.9(6) . . ?
O4 C8 C9 118.7(6) . . ?
N2 C8 C9 120.4(6) . . ?
C8 C9 C10 111.8(6) . . ?
C9 C10 C11 113.8(6) . . ?
C12 C11 C10 114.3(7) . . ?
C11 C12 C13 114.5(7) . . ?
C15 C14 O5 114.4(11) . . ?
O7 C16 C21 121.4(6) . . ?
O7 C16 C17 118.5(6) . . ?
C21 C16 C17 120.1(6) . . ?
C18 C17 C16 119.8(7) . . ?
C17 C18 C19 120.7(7) . . ?
C20 C19 C18 119.4(7) . . ?
C19 C20 C21 121.5(7) . . ?
C20 C21 C16 118.5(6) . . ?
C20 C21 C22 119.8(6) . . ?
C16 C21 C22 121.6(6) . . ?
O8 C22 N3 120.8(6) . . ?
O8 C22 C21 119.3(5) . . ?
N3 C22 C21 119.9(6) . . ?
O9 C23 N4 119.9(6) . . ?
O9 C23 C24 117.4(6) . . ?
N4 C23 C24 122.6(6) . . ?
C25 C24 C23 113.1(7) . . ?
C24 C25 C26 114.0(8) . . ?
C27 C26 C25 114.8(8) . . ?
C26 C27 C28 113.5(8) . . ?
O10 C29 C30 110.9(7) . . ?

loop_
_geom_bond_atom_site_label_1
_geom_bond_atom_site_label_2
_geom_bond_distance
_geom_bond_site_symmetry_2
_geom_bond_publ_flag
V1 O1 1.577(5) . ?
V1 O5 1.750(5) . ?
V1 O2 1.818(5) . ?
V1 O4 1.972(5) . ?
V1 N1 2.049(5) . ?
V2 O11 1.585(4) . ?
V2 O3 1.950(4) . ?
V2 O8 1.957(5) . ?
V2 N4 2.045(5) . ?
V2 N2 2.051(5) . ?
V3 O6 1.561(5) . ?
V3 O10 1.765(4) . ?
V3 O7 1.837(5) . ?
V3 O9 1.967(5) . ?
V3 N3 2.057(5) . ?
O2 C1 1.351(7) . ?
O3 C7 1.300(7) . ?
O4 C8 1.265(8) . ?
O5 C14 1.454(11) . ?
O7 C16 1.351(7) . ?
O8 C22 1.291(7) . ?
O9 C23 1.279(7) . ?
O10 C29 1.483(9) . ?
N1 C7 1.321(7) . ?
N1 N2 1.412(7) . ?
N2 C8 1.322(8) . ?
N3 C22 1.316(7) . ?
N3 N4 1.405(7) . ?
N4 C23 1.312(8) . ?
C1 C2 1.393(9) . ?
C1 C6 1.396(8) . ?
C2 C3 1.377(9) . ?
C3 C4 1.376(9) . ?
C4 C5 1.368(9) . ?
C5 C6 1.404(8) . ?
C6 C7 1.462(8) . ?
C8 C9 1.501(9) . ?
C9 C10 1.509(10) . ?
C10 C11 1.516(10) . ?
C11 C12 1.501(10) . ?
C12 C13 1.505(11) . ?
C14 C15 1.380(13) . ?
C16 C21 1.396(9) . ?
C16 C17 1.396(10) . ?
C17 C18 1.367(10) . ?
C18 C19 1.386(10) . ?
C19 C20 1.372(10) . ?
C20 C21 1.383(9) . ?
C21 C22 1.465(9) . ?
C23 C24 1.490(9) . ?
C24 C25 1.458(11) . ?
C25 C26 1.526(12) . ?
C26 C27 1.469(12) . ?
C27 C28 1.530(11) . ?
C29 C30 1.485(12) . ?
